data_4036939
loop_
_publ_author_name
'Karpov, Sergey V.'
'Grigor'ev, Arthur A.'
'Kayukov, Yakov S.'
'Karpova, Irina V.'
'Nasakin, Oleg E.'
'Tafeenko, Victor A.'

_publ_section_title
;
 Synthesis and X-ray Characterization of Alkali Metal
 2-Acyl-1,1,3,3-tetracyanopropenides.
;
_journal_issue 15
_journal_name_full 'The Journal of organic chemistry'
_journal_page_first 6402
_journal_page_last 6408
_journal_paper_doi 10.1021/acs.joc.6b01040
_journal_volume 81
_journal_year 2016
_chemical_formula_moiety 'C14 H5 N4 O Rb'
_chemical_formula_sum 'C14 H5 N4 O Rb'
_chemical_formula_weight 330.69
_space_group_IT_number 14
_space_group_name_Hall '-P 2ybc'
_space_group_name_H-M_alt 'P 1 21/c 1'
_symmetry_cell_setting monoclinic
_symmetry_space_group_name_H-M 'P 1 21/c 1'
_atom_sites_solution_hydrogens geom
_atom_sites_solution_primary direct
_atom_sites_solution_secondary difmap
_audit_creation_method SHELXL-97
_cell_angle_alpha 90.00
_cell_angle_beta 107.183(12)
_cell_angle_gamma 90.00
_cell_formula_units_Z 4
_cell_length_a 9.3706(12)
_cell_length_b 17.767(5)
_cell_length_c 8.5579(11)
_cell_measurement_reflns_used 25
_cell_measurement_temperature 295(2)
_cell_measurement_theta_max 18
_cell_measurement_theta_min 14
_cell_volume 1361.2(5)
_computing_cell_refinement 'CAD-4 Software'
_computing_data_collection 'CAD-4 Software (Enraf-Nonius, 1989)'
_computing_data_reduction 'XCAD-4 (Harms & Wocadlo, 1995)'
_computing_molecular_graphics 'DIAMOND (Brandenburg, 2000)'
_computing_publication_material 'WinGX (Farrugia, 1999)'
_computing_structure_refinement 'SHELXL-97 (Sheldrick, 1997)'
_computing_structure_solution 'SHELXS-97 (Sheldrick, 2008)'
_diffrn_ambient_temperature 295(2)
_diffrn_measured_fraction_theta_full 0.981
_diffrn_measured_fraction_theta_max 0.981
_diffrn_measurement_device_type 'Enraf-Nonius CAD-4 diffractometr'
_diffrn_measurement_method 'non-profiled omega scan'
_diffrn_radiation_monochromator graphite
_diffrn_radiation_source 'fine-focus sealed tube'
_diffrn_radiation_type MoK\a
_diffrn_radiation_wavelength 0.71073
_diffrn_reflns_av_R_equivalents 0.054
_diffrn_reflns_av_sigmaI/netI 0.0745
_diffrn_reflns_limit_h_max 10
_diffrn_reflns_limit_h_min -10
_diffrn_reflns_limit_k_max 22
_diffrn_reflns_limit_k_min 0
_diffrn_reflns_limit_l_max 10
_diffrn_reflns_limit_l_min 0
_diffrn_reflns_number 2904
_diffrn_reflns_theta_full 26.97
_diffrn_reflns_theta_max 26.97
_diffrn_reflns_theta_min 2.27
_diffrn_standards_decay_% none
_exptl_absorpt_coefficient_mu 3.637
_exptl_absorpt_correction_T_max 0.6464
_exptl_absorpt_correction_T_min 0.3561
_exptl_absorpt_correction_type refdelf
_exptl_absorpt_process_details
;
(See: Walker, N. & Stuart, D. (1983) Acta Cryst. A39, 158-166)
;
_exptl_crystal_colour yellow
_exptl_crystal_density_diffrn 1.614
_exptl_crystal_density_method 'not measured'
_exptl_crystal_description prism
_exptl_crystal_F_000 648
_exptl_crystal_size_max .25
_exptl_crystal_size_mid .2
_exptl_crystal_size_min .2
_refine_diff_density_max 0.299
_refine_diff_density_min -0.384
_refine_diff_density_rms 0.069
_refine_ls_extinction_coef 0.0026(7)
_refine_ls_extinction_expression Fc^*^=kFc[1+0.001xFc^2^\l^3^/sin(2\q)]^-1/4^
_refine_ls_extinction_method SHELXL
_refine_ls_goodness_of_fit_ref 0.974
_refine_ls_hydrogen_treatment mixed
_refine_ls_matrix_type full
_refine_ls_number_parameters 182
_refine_ls_number_reflns 2904
_refine_ls_number_restraints 0
_refine_ls_restrained_S_all 0.974
_refine_ls_R_factor_all 0.0985
_refine_ls_R_factor_gt 0.0449
_refine_ls_shift/su_max 0.001
_refine_ls_shift/su_mean 0.000
_refine_ls_structure_factor_coef Fsqd
_refine_ls_weighting_details 'calc w=1/[\s^2^(Fo^2^)+(0.0305P)^2^+0.0000P] where P=(Fo^2^+2Fc^2^)/3'
_refine_ls_weighting_scheme calc
_refine_ls_wR_factor_gt 0.0696
_refine_ls_wR_factor_ref 0.0802
_reflns_number_gt 1713
_reflns_number_total 2904
_reflns_threshold_expression >2sigma(I)
_cod_data_source_file jo6b01040_si_004.cif
_cod_data_source_block rb
_cod_original_cell_volume 1361.2(4)
_cod_original_sg_symbol_H-M 'P 21/c'
_cod_database_code 4036939

loop_
_symmetry_equiv_pos_as_xyz
'x, y, z'
'-x, y+1/2, -z+1/2'
'-x, -y, -z'
'x, -y-1/2, z-1/2'

loop_
_atom_site_label
_atom_site_type_symbol
_atom_site_fract_x
_atom_site_fract_y
_atom_site_fract_z
_atom_site_U_iso_or_equiv
_atom_site_adp_type
_atom_site_occupancy
_atom_site_symmetry_multiplicity
_atom_site_calc_flag
Rb1 Rb 0.77317(4) 0.83618(2) 0.13125(5) 0.05432(17) Uani 1 1 d
O1 O 0.4944(3) 1.09581(14) 0.0778(3) 0.0516(7) Uani 1 1 d
N1 N 0.4831(4) 1.24517(19) 0.3401(5) 0.0698(11) Uani 1 1 d
N2 N 1.0822(4) 1.20112(19) 0.1412(4) 0.0583(10) Uani 1 1 d
N3 N 0.8790(4) 1.33203(19) 0.2345(4) 0.0630(10) Uani 1 1 d
N4 N 0.8413(3) 0.9879(2) 0.0271(5) 0.0601(10) Uani 1 1 d
C1 C 0.6133(4) 1.08980(19) 0.1840(4) 0.0350(8) Uani 1 1 d
C2 C 0.7342(4) 1.14760(18) 0.1883(4) 0.0330(8) Uani 1 1 d
C3 C 0.7124(4) 1.21888(19) 0.2436(4) 0.0374(9) Uani 1 1 d
C4 C 0.8521(4) 1.1227(2) 0.1344(4) 0.0360(9) Uani 1 1 d
C5 C 0.8485(4) 1.0480(2) 0.0738(5) 0.0415(9) Uani 1 1 d
C6 C 0.9791(4) 1.1669(2) 0.1359(4) 0.0404(8) Uani 1 1 d
C7 C 0.5852(4) 1.2335(2) 0.2973(5) 0.0469(10) Uani 1 1 d
C8 C 0.8045(4) 1.2817(2) 0.2393(5) 0.0430(9) Uani 1 1 d
C9 C 0.6432(4) 1.0303(2) 0.3094(4) 0.0355(8) Uani 1 1 d
C10 C 0.5402(4) 0.9723(2) 0.2943(4) 0.0442(10) Uani 1 1 d
H10 H 0.4547 0.9710 0.2050 0.053 Uiso 1 1 calc
C11 C 0.5649(5) 0.9169(2) 0.4116(6) 0.0564(11) Uani 1 1 d
H11 H 0.4963 0.8781 0.4009 0.068 Uiso 1 1 calc
C12 C 0.6897(5) 0.9188(3) 0.5436(6) 0.0691(13) Uani 1 1 d
H12 H 0.7061 0.8809 0.6220 0.083 Uiso 1 1 calc
C13 C 0.7911(5) 0.9761(3) 0.5610(5) 0.0690(14) Uani 1 1 d
H13 H 0.8747 0.9777 0.6524 0.083 Uiso 1 1 calc
C14 C 0.7694(4) 1.0317(2) 0.4428(5) 0.0524(11) Uani 1 1 d
H14 H 0.8396 1.0698 0.4532 0.063 Uiso 1 1 calc

loop_
_atom_site_aniso_label
_atom_site_aniso_U_11
_atom_site_aniso_U_22
_atom_site_aniso_U_33
_atom_site_aniso_U_23
_atom_site_aniso_U_13
_atom_site_aniso_U_12
Rb1 0.0390(2) 0.0526(3) 0.0749(3) 0.0219(2) 0.02236(18) 0.0056(2)
O1 0.0357(14) 0.0565(18) 0.0540(17) 0.0093(14) 0.0003(13) -0.0046(13)
N1 0.065(2) 0.054(2) 0.104(3) -0.010(2) 0.046(2) 0.006(2)
N2 0.048(2) 0.055(2) 0.078(3) -0.0136(19) 0.0273(19) -0.0131(18)
N3 0.057(2) 0.046(2) 0.084(3) -0.003(2) 0.0175(19) -0.002(2)
N4 0.051(2) 0.046(2) 0.094(3) -0.010(2) 0.037(2) -0.0045(18)
C1 0.033(2) 0.038(2) 0.039(2) -0.0042(18) 0.0188(17) 0.0017(16)
C2 0.0319(18) 0.038(2) 0.0258(19) 0.0031(16) 0.0032(15) 0.0017(15)
C3 0.038(2) 0.033(2) 0.042(2) 0.0005(17) 0.0124(17) 0.0022(17)
C4 0.0307(19) 0.038(2) 0.040(2) -0.0056(17) 0.0109(16) -0.0042(16)
C5 0.033(2) 0.046(2) 0.051(3) -0.004(2) 0.0206(18) -0.0014(18)
C6 0.0384(19) 0.040(2) 0.046(2) -0.006(2) 0.0170(17) 0.002(2)
C7 0.045(2) 0.038(2) 0.060(3) -0.002(2) 0.020(2) 0.0052(18)
C8 0.044(2) 0.035(2) 0.047(3) -0.0021(19) 0.0088(19) 0.0054(19)
C9 0.0337(19) 0.041(2) 0.034(2) 0.0000(17) 0.0127(17) 0.0010(17)
C10 0.048(2) 0.044(2) 0.044(2) -0.008(2) 0.0185(19) -0.0086(19)
C11 0.072(3) 0.042(2) 0.066(3) 0.001(2) 0.036(3) -0.011(2)
C12 0.074(3) 0.062(3) 0.079(4) 0.030(3) 0.033(3) 0.006(3)
C13 0.055(3) 0.094(4) 0.049(3) 0.029(3) 0.001(2) 0.005(3)
C14 0.040(2) 0.065(3) 0.050(3) 0.015(2) 0.0092(19) -0.008(2)

loop_
_atom_type_symbol
_atom_type_description
_atom_type_scat_dispersion_real
_atom_type_scat_dispersion_imag
_atom_type_scat_source
C C 0.0033 0.0016 'International Tables Vol C Tables 4.2.6.8 and 6.1.1.4'
H H 0.0000 0.0000 'International Tables Vol C Tables 4.2.6.8 and 6.1.1.4'
N N 0.0061 0.0033 'International Tables Vol C Tables 4.2.6.8 and 6.1.1.4'
O O 0.0106 0.0060 'International Tables Vol C Tables 4.2.6.8 and 6.1.1.4'
Rb Rb -0.9393 2.9676 'International Tables Vol C Tables 4.2.6.8 and 6.1.1.4'

loop_
_geom_angle_atom_site_label_1
_geom_angle_atom_site_label_2
_geom_angle_atom_site_label_3
_geom_angle
_geom_angle_site_symmetry_1
_geom_angle_site_symmetry_3
O1 Rb1 N1 72.69(9) 3_675 2_645
O1 Rb1 N4 69.96(8) 3_675 .
N1 Rb1 N4 140.51(9) 2_645 .
O1 Rb1 N2 96.69(8) 3_675 3_775
N1 Rb1 N2 119.42(10) 2_645 3_775
N4 Rb1 N2 77.71(9) . 3_775
O1 Rb1 N3 149.49(8) 3_675 2_745
N1 Rb1 N3 137.74(9) 2_645 2_745
N4 Rb1 N3 80.68(9) . 2_745
N2 Rb1 N3 68.29(9) 3_775 2_745
O1 Rb1 N2 147.59(8) 3_675 2_745
N1 Rb1 N2 75.13(9) 2_645 2_745
N4 Rb1 N2 142.19(9) . 2_745
N2 Rb1 N2 95.67(7) 3_775 2_745
N3 Rb1 N2 62.63(9) 2_745 2_745
O1 Rb1 C6 102.22(7) 3_675 3_775
N1 Rb1 C6 135.46(9) 2_645 3_775
N4 Rb1 C6 66.34(9) . 3_775
N2 Rb1 C6 16.12(8) 3_775 3_775
N3 Rb1 C6 56.68(9) 2_745 3_775
N2 Rb1 C6 97.89(8) 2_745 3_775
O1 Rb1 Rb1 87.02(5) 3_675 4_575
N1 Rb1 Rb1 86.81(8) 2_645 4_575
N4 Rb1 Rb1 103.45(7) . 4_575
N2 Rb1 Rb1 32.61(6) 3_775 4_575
N3 Rb1 Rb1 91.99(7) 2_745 4_575
N2 Rb1 Rb1 87.47(7) 2_745 4_575
C6 Rb1 Rb1 48.69(6) 3_775 4_575
O1 Rb1 Rb1 122.69(5) 3_675 4_576
N1 Rb1 Rb1 54.60(7) 2_645 4_576
N4 Rb1 Rb1 145.56(7) . 4_576
N2 Rb1 Rb1 126.38(7) 3_775 4_576
N3 Rb1 Rb1 86.43(7) 2_745 4_576
N2 Rb1 Rb1 32.14(6) 2_745 4_576
C6 Rb1 Rb1 130.03(6) 3_775 4_576
Rb1 Rb1 Rb1 108.82(2) 4_575 4_576
C1 O1 Rb1 159.7(2) . 3_675
C7 N1 Rb1 154.5(3) . 2_655
C6 N2 Rb1 114.4(3) . 3_775
C6 N2 Rb1 130.1(3) . 2_755
Rb1 N2 Rb1 115.25(10) 3_775 2_755
C8 N3 Rb1 126.0(3) . 2_755
C5 N4 Rb1 138.1(3) . .
O1 C1 C9 122.8(3) . .
O1 C1 C2 118.0(3) . .
C9 C1 C2 119.1(3) . .
C4 C2 C3 128.0(3) . .
C4 C2 C1 115.9(3) . .
C3 C2 C1 116.1(3) . .
C2 C3 C8 123.9(3) . .
C2 C3 C7 119.9(3) . .
C8 C3 C7 116.0(3) . .
C2 C4 C6 124.6(3) . .
C2 C4 C5 118.9(3) . .
C6 C4 C5 116.6(3) . .
N4 C5 C4 177.6(4) . .
N2 C6 C4 178.1(4) . .
N2 C6 Rb1 49.5(2) . 3_775
C4 C6 Rb1 131.4(2) . 3_775
N1 C7 C3 179.9(5) . .
N3 C8 C3 179.3(4) . .
C14 C9 C10 119.4(3) . .
C14 C9 C1 121.5(3) . .
C10 C9 C1 119.1(3) . .
C11 C10 C9 119.9(3) . .
C12 C11 C10 120.4(4) . .
C11 C12 C13 120.3(4) . .
C12 C13 C14 120.2(4) . .
C9 C14 C13 119.8(4) . .

loop_
_geom_bond_atom_site_label_1
_geom_bond_atom_site_label_2
_geom_bond_distance
_geom_bond_site_symmetry_2
Rb1 O1 2.881(2) 3_675
Rb1 N1 2.965(3) 2_645
Rb1 N4 2.967(4) .
Rb1 N2 3.095(3) 3_775
Rb1 N3 3.121(3) 2_745
Rb1 N2 3.135(3) 2_745
Rb1 C6 3.708(3) 3_775
Rb1 Rb1 5.2619(8) 4_575
Rb1 Rb1 5.2619(8) 4_576
O1 C1 1.216(4) .
O1 Rb1 2.881(2) 3_675
N1 C7 1.140(4) .
N1 Rb1 2.965(3) 2_655
N2 C6 1.131(4) .
N2 Rb1 3.095(3) 3_775
N2 Rb1 3.135(3) 2_755
N3 C8 1.142(4) .
N3 Rb1 3.121(3) 2_755
N4 C5 1.135(4) .
C1 C9 1.474(5) .
C1 C2 1.522(4) .
C2 C4 1.388(4) .
C2 C3 1.388(4) .
C3 C8 1.418(5) .
C3 C7 1.422(5) .
C4 C6 1.422(5) .
C4 C5 1.423(5) .
C6 Rb1 3.708(3) 3_775
C9 C14 1.380(5) .
C9 C10 1.391(5) .
C10 C11 1.375(5) .
C11 C12 1.365(6) .
C12 C13 1.371(6) .
C13 C14 1.385(5) .
